data_4115223
loop_
_publ_author_name
'James A. Wisner'
'Paul D. Beer'
'Michael G. B. Drew'
'Mark R. Sambrook'

_publ_section_title
;
 Anion-Templated Rotaxane Formation
;
_journal_name_full 'Journal of the American Chemical Society'
_journal_page_first 12469
_journal_page_last 12476
_journal_paper_doi 10.1021/ja027519a
_journal_volume 124
_journal_year 2002
_chemical_formula_sum 'C111 H131.5 Cl N5 O13.5'
_chemical_formula_weight 1787.16
_chemical_name_systematic
;
 ?
;
_space_group_IT_number 2
_symmetry_cell_setting triclinic
_symmetry_space_group_name_Hall '-P 1'
_symmetry_space_group_name_H-M 'P -1'
_atom_sites_solution_hydrogens geom
_atom_sites_solution_primary direct
_atom_sites_solution_secondary difmap
_audit_creation_method SHELXL-97
_cell_angle_alpha 100.249(10)
_cell_angle_beta 106.678(10)
_cell_angle_gamma 101.871(10)
_cell_formula_units_Z 2
_cell_length_a 14.73(2)
_cell_length_b 18.51(2)
_cell_length_c 21.25(3)
_cell_measurement_temperature 293(2)
_cell_volume 5255(12)
_diffrn_ambient_temperature 293(2)
_diffrn_measurement_device 'Marresearch Image Plate'
_diffrn_measurement_method '95 frames at 2^o intervals, counting time 2 min.'
_diffrn_radiation_monochromator graphite
_diffrn_radiation_source 'fine-focus sealed tube'
_diffrn_radiation_type MoK\a
_diffrn_radiation_wavelength 0.71073
_diffrn_reflns_av_R_equivalents 0.0000
_diffrn_reflns_av_sigmaI/netI 0.2030
_diffrn_reflns_limit_h_max 18
_diffrn_reflns_limit_h_min 0
_diffrn_reflns_limit_k_max 22
_diffrn_reflns_limit_k_min -22
_diffrn_reflns_limit_l_max 24
_diffrn_reflns_limit_l_min -26
_diffrn_reflns_number 16350
_diffrn_reflns_theta_max 26.04
_diffrn_reflns_theta_min 2.09
_exptl_absorpt_coefficient_mu 0.098
_exptl_absorpt_correction_type none
_exptl_crystal_density_diffrn 1.129
_exptl_crystal_F_000 1915
_refine_diff_density_max 0.543
_refine_diff_density_min -0.269
_refine_diff_density_rms 0.064
_refine_ls_extinction_coef 0.0060(11)
_refine_ls_extinction_expression Fc^*^=kFc[1+0.001xFc^2^\l^3^/sin(2\q)]^-1/4^
_refine_ls_extinction_method SHELXL
_refine_ls_goodness_of_fit_ref 0.882
_refine_ls_hydrogen_treatment mixed
_refine_ls_matrix_type full
_refine_ls_number_parameters 1139
_refine_ls_number_reflns 16350
_refine_ls_number_restraints 75
_refine_ls_restrained_S_all 0.905
_refine_ls_R_factor_all 0.3247
_refine_ls_R_factor_gt 0.1133
_refine_ls_shift/su_max 0.258
_refine_ls_shift/su_mean 0.022
_refine_ls_structure_factor_coef Fsqd
_refine_ls_weighting_details 'w=1/[\s^2^(Fo^2^)+(0.1798P)^2^+0.0000P] where P=(Fo^2^+2Fc^2^)/3'
_refine_ls_weighting_scheme calc
_refine_ls_wR_factor_gt 0.2856
_refine_ls_wR_factor_ref 0.3440
_reflns_number_gt 4797
_reflns_number_total 16350
_reflns_threshold_expression >2sigma(I)
_cod_data_source_file ja027519a-2_s2.cif
_cod_data_source_block 1
_cod_depositor_comments
;
The following automatic conversions were performed:

'_refine_ls_weighting_scheme' value 'calc
w=1/[\s^2^(Fo^2^)+(0.1798P)^2^+0.0000P] where P=(Fo^2^+2Fc^2^)/3' was
changed to 'calc'. New tag '_refine_ls_weighting_details' was
created. The value of the new tag was set to
'w=1/[\s^2^(Fo^2^)+(0.1798P)^2^+0.0000P] where P=(Fo^2^+2Fc^2^)/3'.

Automatic conversion script
Id: cif_fix_values 3143 2015-03-26 13:38:13Z robertas 
;
_cod_original_cell_volume 5257(13)
_cod_original_formula_sum 'C111 H131.50 Cl N5 O13.50'
_cod_database_code 4115223

loop_
_symmetry_equiv_pos_as_xyz
'x, y, z'
'-x, -y, -z'

loop_
_atom_site_label
_atom_site_type_symbol
_atom_site_fract_x
_atom_site_fract_y
_atom_site_fract_z
_atom_site_U_iso_or_equiv
_atom_site_adp_type
_atom_site_occupancy
_atom_site_calc_flag
_atom_site_refinement_flags
_atom_site_disorder_assembly
_atom_site_disorder_group
Cl1 Cl 1.04080(12) 0.30243(11) 0.47044(8) 0.0873(7) Uani 1 d . . .
C57 C 1.2875(7) 0.4389(5) 0.4444(5) 0.096(3) Uani 1 d . . .
O58 O 1.3412(4) 0.4888(4) 0.4307(3) 0.136(2) Uani 1 d . . .
C60 C 1.1476(7) 0.4459(5) 0.3538(5) 0.122(3) Uani 1 d . . .
H60A H 1.1695 0.4295 0.3161 0.146 Uiso 1 calc R . .
H60B H 1.1701 0.5012 0.3686 0.146 Uiso 1 calc R . .
N59 N 1.1897(5) 0.4138(3) 0.4092(3) 0.0934(19) Uani 1 d . . .
H59 H 1.1526 0.3790 0.4197 0.112 Uiso 1 calc R . .
C51 C 1.3178(8) 0.2904(8) 0.5447(6) 0.124(4) Uani 1 d . . .
C52 C 1.2812(6) 0.3233(5) 0.4927(4) 0.091(2) Uani 1 d . . .
H52 H 1.2280 0.2946 0.4546 0.109 Uiso 1 calc R . .
C56 C 1.3948(12) 0.3328(10) 0.6009(6) 0.151(5) Uani 1 d . . .
H56 H 1.4198 0.3109 0.6359 0.181 Uiso 1 calc R . .
C53 C 1.3245(5) 0.3997(5) 0.4976(4) 0.085(2) Uani 1 d . . .
C54 C 1.4054(7) 0.4426(6) 0.5544(6) 0.115(3) Uani 1 d . . .
H54 H 1.4376 0.4924 0.5572 0.138 Uiso 1 calc R . .
C62 C 1.0355(7) 0.4205(5) 0.3305(4) 0.110(3) Uani 1 d . . .
H62A H 1.0086 0.4351 0.2889 0.132 Uiso 1 calc R . .
H62B H 1.0133 0.3654 0.3212 0.132 Uiso 1 calc R . .
O61 O 1.0006(5) 0.4543(3) 0.3813(3) 0.0994(16) Uani 1 d . . .
C40 C 1.1399(11) 0.0978(9) 0.4935(9) 0.221(8) Uani 1 d . . .
H40A H 1.1541 0.0841 0.5366 0.266 Uiso 1 calc R . .
H40B H 1.1684 0.0692 0.4652 0.266 Uiso 1 calc R . .
N41 N 1.1795(9) 0.1773(7) 0.5040(7) 0.180(5) Uani 1 d . . .
H41 H 1.1421 0.2052 0.4895 0.217 Uiso 1 calc R . .
C42 C 1.2736(14) 0.2073(8) 0.5359(7) 0.163(5) Uani 1 d . . .
O44 O 1.3264(8) 0.1654(6) 0.5568(6) 0.237(5) Uani 1 d . . .
C1 C 0.8992(7) 0.4342(4) 0.3669(5) 0.085(2) Uani 1 d . . .
C2 C 0.8698(7) 0.4668(5) 0.4179(5) 0.106(3) Uani 1 d . . .
H2 H 0.9160 0.4987 0.4581 0.128 Uiso 1 calc R . .
C3 C 0.7704(8) 0.4515(5) 0.4087(4) 0.104(3) Uani 1 d . . .
H3 H 0.7509 0.4727 0.4440 0.124 Uiso 1 calc R . .
C4 C 0.6984(7) 0.4057(4) 0.3488(4) 0.084(2) Uani 1 d . . .
C5 C 0.7300(7) 0.3736(4) 0.2995(4) 0.093(2) Uani 1 d . . .
H5 H 0.6839 0.3409 0.2595 0.111 Uiso 1 calc R . .
C6 C 0.8305(7) 0.3885(5) 0.3071(4) 0.097(3) Uani 1 d . . .
H6 H 0.8503 0.3675 0.2719 0.117 Uiso 1 calc R . .
O21 O 0.5999(4) 0.3916(3) 0.3465(3) 0.1041(17) Uani 1 d . . .
C22 C 0.5296(7) 0.3692(7) 0.2814(5) 0.142(4) Uani 1 d . . .
H22A H 0.5336 0.3214 0.2564 0.171 Uiso 1 calc R . .
H22B H 0.5416 0.4076 0.2568 0.171 Uiso 1 calc R . .
C23 C 0.4316(9) 0.3602(6) 0.2881(6) 0.157(5) Uani 1 d . . .
H23A H 0.4320 0.4025 0.3225 0.188 Uiso 1 calc R . .
H23B H 0.3829 0.3578 0.2454 0.188 Uiso 1 calc R . .
O24 O 0.4113(5) 0.2925(5) 0.3069(3) 0.149(2) Uani 1 d D . .
C25 C 0.3096(9) 0.2693(7) 0.2981(7) 0.195(5) Uiso 1 d D . .
H25A H 0.2913 0.3130 0.3180 0.234 Uiso 1 calc R . .
H25B H 0.2729 0.2544 0.2498 0.234 Uiso 1 calc R . .
C26 C 0.2795(10) 0.2082(8) 0.3263(8) 0.249(7) Uiso 1 d D . .
H26 H 0.2277 0.2053 0.3434 0.298 Uiso 1 calc R . .
C27 C 0.3252(11) 0.1590(8) 0.3272(8) 0.239(7) Uiso 1 d D . .
H27 H 0.3756 0.1569 0.3093 0.287 Uiso 1 calc R . .
C28 C 0.2833(15) 0.1021(12) 0.3635(12) 0.409(14) Uiso 1 d D . .
H28A H 0.2897 0.1271 0.4093 0.490 Uiso 1 calc R . .
H28B H 0.2149 0.0750 0.3384 0.490 Uiso 1 calc R . .
O29 O 0.3481(13) 0.0514(10) 0.3630(11) 0.458(11) Uiso 1 d D . .
C30 C 0.4290(11) 0.0715(10) 0.4086(9) 0.293(9) Uiso 1 d D . .
H30A H 0.4176 0.0629 0.4497 0.352 Uiso 1 calc R . .
H30B H 0.4543 0.1261 0.4162 0.352 Uiso 1 calc R . .
C31 C 0.5143(11) 0.0341(11) 0.4003(9) 0.315(10) Uiso 1 d D . .
H31A H 0.4977 -0.0199 0.3985 0.378 Uiso 1 calc R . .
H31B H 0.5314 0.0418 0.3607 0.378 Uiso 1 calc R . .
O32 O 0.5929(8) 0.0796(5) 0.4645(5) 0.228(5) Uani 1 d D . .
C33 C 0.6904(10) 0.0808(8) 0.4648(11) 0.196(9) Uani 1 d D . .
C34 C 0.7520(14) 0.1187(7) 0.5333(10) 0.167(5) Uani 1 d . . .
H34 H 0.7279 0.1365 0.5673 0.15(6) Uiso 1 calc R . .
C35 C 0.8575(13) 0.1267(8) 0.5446(9) 0.161(5) Uani 1 d . . .
H35 H 0.9018 0.1487 0.5884 0.061(18) Uiso 1 calc R . .
C36 C 0.8942(18) 0.1035(8) 0.4944(9) 0.155(6) Uani 1 d . . .
C37 C 0.8288(14) 0.0706(10) 0.4329(13) 0.210(10) Uani 1 d . . .
H37 H 0.8528 0.0582 0.3976 0.252 Uiso 1 calc R . .
C38 C 0.740(2) 0.0554(8) 0.4191(9) 0.225(13) Uani 1 d . . .
H38 H 0.7012 0.0252 0.3760 0.270 Uiso 1 calc R . .
O43 O 0.9909(9) 0.1088(6) 0.5111(6) 0.182(4) Uani 1 d . . .
C44 C 1.0297(16) 0.0803(7) 0.4589(9) 0.200(7) Uani 1 d . . .
H44A H 1.0154 0.1056 0.4224 0.240 Uiso 1 calc R . .
H44B H 1.0008 0.0259 0.4402 0.240 Uiso 1 calc R . .
C55 C 1.4356(9) 0.4084(10) 0.6057(6) 0.152(5) Uani 1 d . . .
H55 H 1.4858 0.4374 0.6454 0.182 Uiso 1 calc R . .
C1A C 0.8156(5) 0.2822(3) 0.4803(3) 0.0652(18) Uani 1 d . . .
H1A H 0.8757 0.2731 0.4810 0.078 Uiso 1 calc R . .
C2A C 0.8056(5) 0.3229(3) 0.5395(3) 0.0607(17) Uani 1 d . . .
C3A C 0.7160(5) 0.3360(4) 0.5374(3) 0.076(2) Uani 1 d . . .
H3A H 0.7097 0.3633 0.5764 0.091 Uiso 1 calc R . .
N4A N 0.6362(4) 0.3097(3) 0.4791(2) 0.0703(15) Uani 1 d . . .
C4A C 0.5426(5) 0.3260(4) 0.4797(4) 0.097(3) Uani 1 d . . .
H4A1 H 0.5558 0.3708 0.5152 0.117 Uiso 1 calc R . .
H4A2 H 0.5016 0.2835 0.4876 0.117 Uiso 1 calc R . .
H4A3 H 0.5095 0.3344 0.4367 0.117 Uiso 1 calc R . .
C5A C 0.6459(6) 0.2694(4) 0.4216(3) 0.074(2) Uani 1 d . . .
H5A H 0.5912 0.2508 0.3823 0.089 Uiso 1 calc R . .
C6A C 0.7337(5) 0.2554(3) 0.4202(3) 0.0584(17) Uani 1 d . . .
C11A C 0.8841(5) 0.3500(4) 0.6088(3) 0.071(2) Uani 1 d . . .
O12A O 0.8610(3) 0.3697(3) 0.6580(2) 0.1041(18) Uani 1 d . . .
N13A N 0.9783(4) 0.3520(3) 0.6110(2) 0.0706(16) Uani 1 d . . .
H13A H 0.9871 0.3396 0.5726 0.085 Uiso 1 calc R . .
C14A C 1.0645(5) 0.3729(3) 0.6709(3) 0.0601(17) Uani 1 d . . .
C15A C 1.0608(5) 0.3932(4) 0.7362(3) 0.076(2) Uani 1 d . . .
H15A H 1.0014 0.3950 0.7427 0.091 Uiso 1 calc R . .
C16A C 1.1454(5) 0.4105(4) 0.7907(3) 0.084(2) Uani 1 d . . .
H16A H 1.1418 0.4234 0.8341 0.101 Uiso 1 calc R . .
C17A C 1.2367(5) 0.4099(3) 0.7844(3) 0.0669(19) Uani 1 d . . .
C18A C 1.2398(5) 0.3924(4) 0.7184(3) 0.073(2) Uani 1 d . . .
H18A H 1.2996 0.3929 0.7117 0.088 Uiso 1 calc R . .
C19A C 1.1553(5) 0.3744(4) 0.6635(3) 0.077(2) Uani 1 d . . .
H19A H 1.1590 0.3628 0.6200 0.092 Uiso 1 calc R . .
C20A C 1.3287(4) 0.4287(3) 0.8495(3) 0.0581(17) Uani 1 d . . .
C21A C 1.4250(5) 0.4314(5) 0.8334(3) 0.0718(19) Uani 1 d . . .
C22A C 1.5007(6) 0.4996(5) 0.8507(4) 0.092(2) Uani 1 d . . .
H22A H 1.4921 0.5454 0.8707 0.110 Uiso 1 calc R . .
C23A C 1.5884(7) 0.4989(7) 0.8379(5) 0.116(3) Uani 1 d . . .
H23A H 1.6384 0.5442 0.8523 0.139 Uiso 1 calc R . .
C24A C 1.6034(8) 0.4352(9) 0.8055(5) 0.113(3) Uani 1 d . . .
C25A C 1.5278(8) 0.3667(7) 0.7876(4) 0.111(3) Uani 1 d . . .
H25A H 1.5355 0.3215 0.7654 0.133 Uiso 1 calc R . .
C26A C 1.4412(5) 0.3661(5) 0.8031(3) 0.086(2) Uani 1 d . . .
H26A H 1.3937 0.3200 0.7924 0.104 Uiso 1 calc R . .
C31A C 1.3293(4) 0.5079(4) 0.8908(3) 0.0653(18) Uani 1 d . . .
C32A C 1.3223(5) 0.5663(4) 0.8582(3) 0.084(2) Uani 1 d . . .
H32A H 1.3175 0.5572 0.8127 0.101 Uiso 1 calc R . .
C33A C 1.3224(5) 0.6379(4) 0.8916(4) 0.086(2) Uani 1 d . . .
H33A H 1.3180 0.6748 0.8672 0.103 Uiso 1 calc R . .
C34A C 1.3284(5) 0.6576(4) 0.9577(4) 0.084(2) Uani 1 d D . .
C35A C 1.3340(5) 0.5981(5) 0.9902(4) 0.088(2) Uani 1 d . . .
H35A H 1.3374 0.6078 1.0354 0.105 Uiso 1 calc R . .
C36A C 1.3348(5) 0.5261(4) 0.9592(3) 0.077(2) Uani 1 d . . .
H36A H 1.3391 0.4893 0.9838 0.093 Uiso 1 calc R . .
C41A C 1.3202(5) 0.3681(4) 0.8897(3) 0.0670(19) Uani 1 d . . .
C42A C 1.3983(5) 0.3734(4) 0.9498(3) 0.077(2) Uani 1 d . . .
H42A H 1.4546 0.4140 0.9638 0.093 Uiso 1 calc R . .
C43A C 1.3940(6) 0.3210(5) 0.9880(4) 0.093(2) Uani 1 d . . .
H43A H 1.4473 0.3265 1.0265 0.112 Uiso 1 calc R . .
C44A C 1.3130(8) 0.2615(5) 0.9701(5) 0.115(3) Uani 1 d . . .
H44A H 1.3090 0.2269 0.9967 0.138 Uiso 1 calc R . .
C45A C 1.2372(7) 0.2537(5) 0.9119(6) 0.126(3) Uani 1 d . . .
H45A H 1.1819 0.2124 0.8990 0.152 Uiso 1 calc R . .
C46A C 1.2393(6) 0.3046(5) 0.8712(4) 0.099(3) Uani 1 d . . .
H46A H 1.1866 0.2964 0.8315 0.119 Uiso 1 calc R . .
C51A C 0.7349(6) 0.2135(4) 0.3538(3) 0.0679(19) Uani 1 d . . .
O52A O 0.6564(3) 0.1804(3) 0.3085(2) 0.0989(17) Uani 1 d . . .
N53A N 0.8246(4) 0.2141(3) 0.3485(2) 0.0679(15) Uani 1 d . . .
H53A H 0.8748 0.2393 0.3836 0.081 Uiso 1 calc R . .
C54A C 0.8452(5) 0.1778(3) 0.2915(3) 0.0649(18) Uani 1 d . . .
C55A C 0.9429(5) 0.1851(4) 0.2969(3) 0.082(2) Uani 1 d . . .
H55A H 0.9926 0.2148 0.3366 0.099 Uiso 1 calc R . .
C56A C 0.9669(5) 0.1495(4) 0.2452(3) 0.093(2) Uani 1 d . . .
H56A H 1.0332 0.1542 0.2516 0.111 Uiso 1 calc R . .
C57A C 0.8984(5) 0.1064(4) 0.1828(3) 0.0683(19) Uani 1 d . . .
C58A C 0.8014(6) 0.1040(5) 0.1783(3) 0.102(3) Uani 1 d . . .
H58A H 0.7516 0.0771 0.1377 0.122 Uiso 1 calc R . .
C59A C 0.7751(6) 0.1390(5) 0.2303(4) 0.103(3) Uani 1 d . . .
H59A H 0.7092 0.1362 0.2238 0.124 Uiso 1 calc R . .
C60A C 0.9316(5) 0.0671(4) 0.1249(3) 0.0643(18) Uani 1 d . . .
C61A C 0.9757(5) 0.0016(4) 0.1453(3) 0.076(2) Uani 1 d . . .
C62A C 0.9819(6) -0.0568(5) 0.0964(4) 0.094(2) Uani 1 d . . .
H62A H 0.9570 -0.0566 0.0509 0.113 Uiso 1 calc R . .
C63A C 1.0234(6) -0.1154(5) 0.1122(5) 0.103(3) Uani 1 d . . .
H63A H 1.0243 -0.1531 0.0773 0.124 Uiso 1 calc R . .
C64A C 1.0624(6) -0.1183(5) 0.1773(5) 0.100(3) Uani 1 d D . .
C65A C 1.0470(8) -0.0699(6) 0.2251(5) 0.150(4) Uani 1 d . . .
H65A H 1.0646 -0.0758 0.2692 0.180 Uiso 1 calc R . .
C66A C 1.0054(7) -0.0109(6) 0.2112(4) 0.130(3) Uani 1 d . . .
H66A H 0.9968 0.0215 0.2465 0.157 Uiso 1 calc R . .
C71A C 0.8428(6) 0.0325(4) 0.0587(3) 0.073(2) Uani 1 d . . .
C72A C 0.7645(6) -0.0285(4) 0.0550(4) 0.089(2) Uani 1 d . . .
H72A H 0.7678 -0.0488 0.0924 0.106 Uiso 1 calc R . .
C73A C 0.6825(5) -0.0589(4) -0.0037(4) 0.089(2) Uani 1 d . . .
H73A H 0.6320 -0.0989 -0.0043 0.107 Uiso 1 calc R . .
C74A C 0.6733(5) -0.0316(4) -0.0615(3) 0.077(2) Uani 1 d . . .
C75A C 0.7504(6) 0.0272(4) -0.0574(3) 0.085(2) Uani 1 d . . .
H75A H 0.7474 0.0470 -0.0950 0.102 Uiso 1 calc R . .
C76A C 0.8326(6) 0.0583(4) 0.0008(4) 0.083(2) Uani 1 d . . .
H76A H 0.8828 0.0980 0.0006 0.099 Uiso 1 calc R . .
C81A C 1.0118(6) 0.1264(4) 0.1149(3) 0.072(2) Uani 1 d . . .
C82A C 1.0968(6) 0.1151(5) 0.1038(4) 0.098(3) Uani 1 d . . .
H82A H 1.1104 0.0683 0.1040 0.117 Uiso 1 calc R . .
C83A C 1.1626(6) 0.1742(7) 0.0922(5) 0.118(3) Uani 1 d . . .
H83A H 1.2196 0.1657 0.0854 0.141 Uiso 1 calc R . .
C84A C 1.1441(9) 0.2451(6) 0.0908(4) 0.116(3) Uani 1 d . . .
H84A H 1.1876 0.2837 0.0830 0.139 Uiso 1 calc R . .
C85A C 1.0608(8) 0.2557(6) 0.1012(5) 0.112(3) Uani 1 d . . .
H85A H 1.0457 0.3017 0.0987 0.135 Uiso 1 calc R . .
C86A C 0.9981(6) 0.1999(6) 0.1152(4) 0.096(2) Uani 1 d . . .
H86A H 0.9442 0.2109 0.1253 0.115 Uiso 1 calc R . .
C27A C 1.7029(6) 0.4337(6) 0.7897(4) 0.130(3) Uani 0.605(7) d PD A 1
C28A C 1.7799(10) 0.5200(6) 0.8192(7) 0.123(3) Uiso 0.605(7) d PD A 1
H28C H 1.8448 0.5169 0.8209 0.148 Uiso 0.605(7) calc PR A 1
H28D H 1.7810 0.5417 0.8640 0.148 Uiso 0.605(7) calc PR A 1
H28E H 1.7588 0.5516 0.7898 0.148 Uiso 0.605(7) calc PR A 1
C29A C 1.7556(12) 0.3841(7) 0.8263(7) 0.123(3) Uiso 0.605(7) d PD A 1
H29A H 1.7160 0.3322 0.8095 0.148 Uiso 0.605(7) calc PR A 1
H29B H 1.7673 0.4008 0.8740 0.148 Uiso 0.605(7) calc PR A 1
H29C H 1.8174 0.3877 0.8187 0.148 Uiso 0.605(7) calc PR A 1
C30A C 1.6853(11) 0.4189(9) 0.7147(6) 0.123(3) Uiso 0.605(7) d PD A 1
H30C H 1.7444 0.4135 0.7062 0.148 Uiso 0.605(7) calc PR A 1
H30D H 1.6668 0.4608 0.6987 0.148 Uiso 0.605(7) calc PR A 1
H30E H 1.6333 0.3728 0.6914 0.148 Uiso 0.605(7) calc PR A 1
C27B C 1.7029(6) 0.4337(6) 0.7897(4) 0.130(3) Uani 0.395(7) d PD A 2
C28B C 1.7331(17) 0.4920(10) 0.7565(11) 0.123(3) Uiso 0.395(7) d PD A 2
H28F H 1.7449 0.5415 0.7854 0.148 Uiso 0.395(7) calc PR A 2
H28G H 1.6820 0.4855 0.7143 0.148 Uiso 0.395(7) calc PR A 2
H28H H 1.7924 0.4874 0.7479 0.148 Uiso 0.395(7) calc PR A 2
C29B C 1.7748(16) 0.4204(12) 0.8494(8) 0.123(3) Uiso 0.395(7) d PD A 2
H29D H 1.8373 0.4256 0.8427 0.148 Uiso 0.395(7) calc PR A 2
H29E H 1.7510 0.3699 0.8539 0.148 Uiso 0.395(7) calc PR A 2
H29F H 1.7822 0.4572 0.8898 0.148 Uiso 0.395(7) calc PR A 2
C30B C 1.6672(15) 0.3514(10) 0.7286(9) 0.123(3) Uiso 0.395(7) d PD A 2
H30F H 1.6081 0.3500 0.6936 0.148 Uiso 0.395(7) calc PR A 2
H30G H 1.6548 0.3089 0.7479 0.148 Uiso 0.395(7) calc PR A 2
H30H H 1.7183 0.3485 0.7094 0.148 Uiso 0.395(7) calc PR A 2
C37A C 1.3253(7) 0.7362(4) 0.9958(4) 0.112(3) Uani 0.46(2) d PD B 1
C38A C 1.375(2) 0.7995(10) 0.9647(12) 0.187(4) Uiso 0.46(2) d PD B 1
H38A H 1.3444 0.7855 0.9163 0.224 Uiso 0.46(2) calc PR B 1
H38B H 1.4439 0.8034 0.9762 0.224 Uiso 0.46(2) calc PR B 1
H38C H 1.3660 0.8478 0.9831 0.224 Uiso 0.46(2) calc PR B 1
C39A C 1.2341(17) 0.7445(16) 1.0050(13) 0.187(4) Uiso 0.46(2) d PD B 1
H39A H 1.1956 0.7556 0.9712 0.224 Uiso 0.46(2) d P B 1
H39B H 1.2576 0.7888 1.0485 0.224 Uiso 0.46(2) d P B 1
H39C H 1.2080 0.7009 1.0197 0.224 Uiso 0.46(2) d P B 1
C40A C 1.4115(18) 0.7611(13) 1.0692(8) 0.187(4) Uiso 0.46(2) d PD B 1
H40C H 1.4121 0.8101 1.0939 0.224 Uiso 0.46(2) calc PR B 1
H40D H 1.4741 0.7640 1.0630 0.224 Uiso 0.46(2) calc PR B 1
H40E H 1.3994 0.7240 1.0943 0.224 Uiso 0.46(2) calc PR B 1
C37B C 1.3253(7) 0.7362(4) 0.9958(4) 0.112(3) Uani 0.54(2) d PD B 2
C38B C 1.310(2) 0.7907(10) 0.9499(10) 0.187(4) Uiso 0.54(2) d PD B 2
H38D H 1.3159 0.8401 0.9767 0.224 Uiso 0.54(2) calc PR B 2
H38E H 1.2455 0.7714 0.9161 0.224 Uiso 0.54(2) calc PR B 2
H38F H 1.3588 0.7948 0.9280 0.224 Uiso 0.54(2) calc PR B 2
C39B C 1.2028(13) 0.7128(14) 0.9909(11) 0.187(4) Uiso 0.54(2) d PD B 2
H39D H 1.1991 0.7145 1.0355 0.224 Uiso 0.54(2) calc PR B 2
H39E H 1.1700 0.6623 0.9621 0.224 Uiso 0.54(2) calc PR B 2
H39F H 1.1714 0.7486 0.9724 0.224 Uiso 0.54(2) calc PR B 2
C40B C 1.3637(19) 0.7578(12) 1.0700(7) 0.187(4) Uiso 0.54(2) d PD B 2
H40F H 1.3566 0.8074 1.0865 0.224 Uiso 0.54(2) calc PR B 2
H40G H 1.4320 0.7589 1.0854 0.224 Uiso 0.54(2) calc PR B 2
H40H H 1.3275 0.7212 1.0870 0.224 Uiso 0.54(2) calc PR B 2
C67A C 1.1123(7) -0.1803(6) 0.1957(4) 0.133(3) Uani 0.358(8) d PD C 1
C68A C 1.2163(14) -0.1383(13) 0.2530(13) 0.159(3) Uiso 0.358(8) d PD C 1
H68A H 1.2069 -0.1064 0.2902 0.191 Uiso 0.358(8) calc PR C 1
H68B H 1.2575 -0.1075 0.2345 0.191 Uiso 0.358(8) calc PR C 1
H68C H 1.2471 -0.1756 0.2689 0.191 Uiso 0.358(8) calc PR C 1
C69A C 1.0503(18) -0.2377(12) 0.2201(15) 0.159(3) Uiso 0.358(8) d PD C 1
H69A H 1.0472 -0.2134 0.2630 0.191 Uiso 0.358(8) calc PR C 1
H69B H 1.0795 -0.2791 0.2253 0.191 Uiso 0.358(8) calc PR C 1
H69C H 0.9850 -0.2571 0.1875 0.191 Uiso 0.358(8) calc PR C 1
C70A C 1.138(2) -0.2204(15) 0.1341(10) 0.159(3) Uiso 0.358(8) d PD C 1
H70A H 1.1605 -0.2634 0.1440 0.191 Uiso 0.358(8) calc PR C 1
H70B H 1.1880 -0.1850 0.1262 0.191 Uiso 0.358(8) calc PR C 1
H70C H 1.0796 -0.2374 0.0944 0.191 Uiso 0.358(8) calc PR C 1
C67B C 1.1123(7) -0.1803(6) 0.1957(4) 0.133(3) Uani 0.642(8) d PD C 2
C68B C 1.1156(13) -0.1913(10) 0.2665(7) 0.159(3) Uiso 0.642(8) d PD C 2
H68D H 1.1455 -0.1431 0.2995 0.191 Uiso 0.642(8) calc PR C 2
H68E H 1.1536 -0.2263 0.2779 0.191 Uiso 0.642(8) calc PR C 2
H68F H 1.0498 -0.2112 0.2660 0.191 Uiso 0.642(8) calc PR C 2
C69B C 1.0518(12) -0.2591(7) 0.1435(8) 0.159(3) Uiso 0.642(8) d PD C 2
H69D H 0.9836 -0.2680 0.1394 0.191 Uiso 0.642(8) calc PR C 2
H69E H 1.0763 -0.2992 0.1591 0.191 Uiso 0.642(8) calc PR C 2
H69F H 1.0586 -0.2581 0.1000 0.191 Uiso 0.642(8) calc PR C 2
C70B C 1.2184(9) -0.1625(9) 0.1926(9) 0.159(3) Uiso 0.642(8) d PD C 2
H70D H 1.2162 -0.1576 0.1480 0.191 Uiso 0.642(8) calc PR C 2
H70E H 1.2466 -0.2033 0.2024 0.191 Uiso 0.642(8) calc PR C 2
H70F H 1.2578 -0.1157 0.2255 0.191 Uiso 0.642(8) calc PR C 2
C77A C 0.5799(6) -0.0634(5) -0.1227(4) 0.103(3) Uani 1 d . . .
C78A C 0.5478(7) -0.1506(5) -0.1423(5) 0.177(5) Uani 1 d . . .
H78A H 0.4820 -0.1683 -0.1744 0.212 Uiso 1 calc R . .
H78B H 0.5493 -0.1687 -0.1024 0.212 Uiso 1 calc R . .
H78C H 0.5918 -0.1695 -0.1622 0.212 Uiso 1 calc R . .
C79A C 0.4948(7) -0.0399(7) -0.1031(5) 0.168(5) Uani 1 d . . .
H79A H 0.5080 0.0146 -0.0928 0.202 Uiso 1 calc R . .
H79B H 0.4895 -0.0573 -0.0641 0.202 Uiso 1 calc R . .
H79C H 0.4342 -0.0625 -0.1404 0.202 Uiso 1 calc R . .
C80A C 0.5893(9) -0.0308(9) -0.1827(6) 0.252(9) Uani 1 d . . .
H80A H 0.6432 -0.0431 -0.1950 0.302 Uiso 1 calc R . .
H80B H 0.6011 0.0236 -0.1701 0.302 Uiso 1 calc R . .
H80C H 0.5294 -0.0526 -0.2207 0.302 Uiso 1 calc R . .
C700 C 0.9828(19) 0.5441(14) 0.9692(12) 0.211(11) Uiso 0.50 d PD D 1
H70D H 1.0030 0.5987 0.9850 0.253 Uiso 0.50 calc PR D 1
H70E H 0.9869 0.5221 1.0072 0.253 Uiso 0.50 calc PR D 1
H70F H 0.9161 0.5279 0.9385 0.253 Uiso 0.50 calc PR D 1
C701 C 1.0495(17) 0.5184(14) 0.9328(12) 0.169(9) Uiso 0.50 d PD D 1
H70G H 1.1162 0.5319 0.9645 0.203 Uiso 0.50 calc PR D 1
H70H H 1.0277 0.4634 0.9154 0.203 Uiso 0.50 calc PR D 1
O702 O 1.0485(19) 0.5528(14) 0.8792(12) 0.285(10) Uiso 0.50 d PD D 1
H702 H 1.0048 0.5258 0.8445 0.342 Uiso 0.50 calc PR D 1
C800 C 1.7309(18) 0.9393(19) 1.2315(17) 0.274(17) Uiso 0.50 d PD E 2
H80D H 1.7354 0.9797 1.2684 0.329 Uiso 0.50 calc PR E 2
H80E H 1.7573 0.9605 1.2003 0.329 Uiso 0.50 calc PR E 2
H80F H 1.7678 0.9057 1.2488 0.329 Uiso 0.50 calc PR E 2
C801 C 1.6274(16) 0.8964(13) 1.1962(10) 0.163(9) Uiso 0.50 d PD E 2
H80G H 1.5918 0.9282 1.1734 0.195 Uiso 0.50 calc PR E 2
H80H H 1.6231 0.8520 1.1623 0.195 Uiso 0.50 calc PR E 2
O802 O 1.5847(15) 0.8731(11) 1.2437(10) 0.226(8) Uiso 0.50 d PD E 2
O902 O 1.8677(18) 0.8864(15) 1.3056(14) 0.254(10) Uiso 0.50 d PD F 3
H902 H 1.8768 0.8465 1.2882 0.305 Uiso 0.50 calc PR F 3
C901 C 1.7959(18) 0.9046(14) 1.2587(13) 0.170(10) Uiso 0.50 d PD F 3
H90A H 1.8020 0.8900 1.2142 0.204 Uiso 0.50 calc PR F 3
H90B H 1.8054 0.9593 1.2703 0.204 Uiso 0.50 calc PR F 3
C900 C 1.6910(17) 0.8636(17) 1.2559(17) 0.226(14) Uiso 0.50 d PD F 3
H90C H 1.6920 0.8166 1.2690 0.271 Uiso 0.50 calc PR F 3
H90D H 1.6458 0.8530 1.2106 0.271 Uiso 0.50 calc PR F 3
H90E H 1.6704 0.8959 1.2866 0.271 Uiso 0.50 calc PR F 3
O601 O 1.0443(13) 0.4641(13) 0.9553(10) 0.292(12) Uiso 0.50 d PD G 4
H60C H 1.0830 0.5059 0.9625 0.351 Uiso 0.50 calc PR G 4
C600 C 1.1002(13) 0.4099(13) 0.9814(10) 0.418(14) Uiso 1 d RD G 4
H60E H 1.0634 0.3787 1.0022 0.502 Uiso 1 calc R G 4
H60F H 1.1630 0.4385 1.0144 0.502 Uiso 1 calc R G 4
H60G H 1.1098 0.3780 0.9444 0.502 Uiso 1 calc R G 4
O851 O 1.8505(16) 0.8342(16) 1.3231(13) 0.221(8) Uiso 0.50 d P H 5
H851 H 1.8333 0.8063 1.3460 0.265 Uiso 0.50 calc PR H 5
C850 C 1.769(3) 0.863(2) 1.290(2) 0.260(17) Uiso 0.50 d P H 5
H85B H 1.7932 0.9151 1.2907 0.312 Uiso 0.50 calc PR H 5
H85C H 1.7225 0.8589 1.3144 0.312 Uiso 0.50 calc PR H 5
H85D H 1.7365 0.8329 1.2442 0.312 Uiso 0.50 calc PR H 5
O951 O 0.5389(15) 0.1817(11) 0.5597(10) 0.213(7) Uiso 0.50 d P I 5
H951 H 0.5436 0.1378 0.5533 0.255 Uiso 0.50 calc PR I 5
C950 C 0.6008(18) 0.2211(14) 0.6173(13) 0.187(9) Uiso 0.50 d P I 5
H95A H 0.6664 0.2288 0.6154 0.225 Uiso 0.50 calc PR I 5
H95B H 0.5949 0.1946 0.6515 0.225 Uiso 0.50 calc PR I 5
H95C H 0.5878 0.2697 0.6284 0.225 Uiso 0.50 calc PR I 5
O999 O 0.5122(14) 0.1396(10) -0.2621(9) 0.215(7) Uiso 0.50 d P J 5

loop_
_atom_site_aniso_label
_atom_site_aniso_U_11
_atom_site_aniso_U_22
_atom_site_aniso_U_33
_atom_site_aniso_U_23
_atom_site_aniso_U_13
_atom_site_aniso_U_12
Cl1 0.0663(12) 0.1143(14) 0.0643(10) 0.0039(10) 0.0213(9) 0.0052(10)
C57 0.072(7) 0.097(7) 0.112(7) 0.015(6) 0.032(6) 0.017(5)
O58 0.099(5) 0.140(5) 0.158(6) 0.056(4) 0.047(4) -0.012(4)
C60 0.105(8) 0.137(8) 0.121(7) 0.039(6) 0.037(6) 0.021(6)
N59 0.087(5) 0.099(5) 0.098(5) 0.042(4) 0.034(4) 0.015(4)
C51 0.089(7) 0.197(14) 0.118(8) 0.066(9) 0.050(7) 0.065(8)
C52 0.087(6) 0.092(6) 0.090(6) 0.008(5) 0.034(5) 0.022(5)
C56 0.190(14) 0.196(13) 0.098(8) 0.047(10) 0.044(9) 0.121(12)
C53 0.060(5) 0.102(7) 0.086(5) 0.002(5) 0.020(4) 0.033(5)
C54 0.095(7) 0.129(8) 0.115(7) 0.008(7) 0.031(6) 0.046(6)
C62 0.120(8) 0.107(6) 0.100(6) 0.044(5) 0.024(6) 0.027(6)
O61 0.101(5) 0.105(4) 0.096(4) 0.023(3) 0.031(3) 0.040(3)
C40 0.141(12) 0.177(15) 0.36(2) 0.122(14) 0.092(13) 0.026(11)
N41 0.130(8) 0.129(9) 0.321(14) 0.119(8) 0.097(9) 0.033(7)
C42 0.188(15) 0.132(12) 0.210(13) 0.111(10) 0.082(12) 0.053(12)
O44 0.228(10) 0.203(9) 0.321(13) 0.168(9) 0.063(8) 0.101(8)
C1 0.084(7) 0.086(6) 0.100(6) 0.043(5) 0.033(6) 0.034(5)
C2 0.087(7) 0.101(6) 0.120(7) 0.014(6) 0.024(6) 0.030(5)
C3 0.131(8) 0.101(6) 0.081(6) 0.013(5) 0.030(6) 0.054(6)
C4 0.099(7) 0.077(5) 0.080(5) 0.027(4) 0.032(5) 0.024(5)
C5 0.098(7) 0.105(6) 0.065(5) 0.017(4) 0.016(5) 0.025(5)
C6 0.104(7) 0.117(7) 0.067(5) 0.029(5) 0.021(5) 0.029(6)
O21 0.080(4) 0.123(4) 0.106(4) 0.031(3) 0.028(3) 0.026(3)
C22 0.059(6) 0.221(11) 0.142(8) 0.072(8) 0.012(6) 0.034(6)
C23 0.135(11) 0.124(8) 0.178(10) 0.064(8) -0.010(8) 0.032(8)
O24 0.105(5) 0.169(6) 0.152(6) 0.015(5) 0.040(4) 0.021(5)
O32 0.186(9) 0.200(8) 0.231(10) 0.099(7) -0.017(8) -0.005(7)
C33 0.099(10) 0.146(11) 0.255(18) 0.105(12) -0.062(13) -0.025(9)
C34 0.167(15) 0.132(10) 0.216(16) 0.104(10) 0.054(15) 0.032(11)
C35 0.153(15) 0.136(10) 0.146(13) 0.076(10) -0.007(12) -0.016(9)
C36 0.20(2) 0.120(10) 0.133(12) 0.063(9) 0.029(14) 0.034(12)
C37 0.159(16) 0.165(15) 0.33(3) 0.144(18) 0.109(18) 0.002(12)
C38 0.40(4) 0.096(9) 0.200(17) 0.035(9) 0.18(2) -0.008(15)
O43 0.147(8) 0.182(8) 0.235(11) 0.125(8) 0.054(8) 0.033(7)
C44 0.28(2) 0.100(8) 0.251(18) 0.069(10) 0.132(19) 0.026(11)
C55 0.146(11) 0.197(14) 0.110(9) 0.009(10) 0.028(8) 0.090(11)
C1A 0.068(4) 0.071(4) 0.055(4) 0.014(3) 0.018(4) 0.021(4)
C2A 0.066(5) 0.074(4) 0.048(4) 0.026(3) 0.022(3) 0.018(4)
C3A 0.061(5) 0.107(6) 0.053(4) 0.006(4) 0.021(4) 0.021(4)
N4A 0.060(4) 0.081(4) 0.059(3) 0.009(3) 0.013(3) 0.014(3)
C4A 0.060(5) 0.135(7) 0.087(5) 0.002(5) 0.017(4) 0.038(5)
C5A 0.083(6) 0.084(5) 0.050(4) 0.005(4) 0.018(4) 0.027(4)
C6A 0.052(4) 0.068(4) 0.047(4) 0.000(3) 0.017(3) 0.010(3)
C11A 0.065(5) 0.086(5) 0.048(4) 0.002(4) 0.005(4) 0.023(4)
O12A 0.076(3) 0.185(5) 0.047(3) 0.004(3) 0.016(2) 0.052(3)
N13A 0.064(4) 0.098(4) 0.044(3) 0.007(3) 0.015(3) 0.025(3)
C14A 0.050(4) 0.077(4) 0.042(3) 0.003(3) 0.008(3) 0.013(3)
C15A 0.054(4) 0.122(6) 0.055(4) 0.014(4) 0.021(4) 0.034(4)
C16A 0.072(5) 0.125(6) 0.051(4) -0.002(4) 0.022(4) 0.039(5)
C17A 0.079(5) 0.074(4) 0.041(4) 0.004(3) 0.014(3) 0.026(4)
C18A 0.055(4) 0.094(5) 0.059(4) 0.005(4) 0.013(4) 0.018(4)
C19A 0.069(5) 0.102(5) 0.044(4) -0.002(4) 0.016(4) 0.014(4)
C20A 0.051(4) 0.062(4) 0.054(4) 0.005(3) 0.013(3) 0.015(3)
C21A 0.060(5) 0.096(6) 0.051(4) 0.018(4) 0.008(3) 0.020(5)
C22A 0.069(6) 0.117(7) 0.091(5) 0.027(5) 0.028(4) 0.025(5)
C23A 0.075(7) 0.163(10) 0.105(7) 0.051(7) 0.031(5) 0.007(6)
C24A 0.100(8) 0.190(12) 0.074(6) 0.061(7) 0.036(6) 0.063(9)
C25A 0.110(8) 0.158(9) 0.084(6) 0.031(6) 0.036(6) 0.072(7)
C26A 0.059(5) 0.115(6) 0.082(5) 0.013(5) 0.024(4) 0.027(5)
C31A 0.059(4) 0.074(5) 0.057(4) 0.009(4) 0.014(3) 0.019(4)
C32A 0.109(6) 0.091(6) 0.055(4) 0.022(4) 0.022(4) 0.039(5)
C33A 0.113(6) 0.074(5) 0.076(5) 0.024(4) 0.029(4) 0.037(4)
C34A 0.094(6) 0.089(6) 0.070(5) 0.018(5) 0.030(4) 0.028(4)
C35A 0.100(6) 0.103(6) 0.068(4) 0.011(5) 0.042(4) 0.032(5)
C36A 0.088(5) 0.081(5) 0.057(4) 0.010(4) 0.017(4) 0.029(4)
C41A 0.058(4) 0.071(5) 0.069(4) 0.002(4) 0.023(4) 0.022(4)
C42A 0.064(5) 0.096(6) 0.064(4) 0.021(4) 0.012(4) 0.019(4)
C43A 0.091(6) 0.107(7) 0.080(5) 0.030(5) 0.018(5) 0.033(6)
C44A 0.124(8) 0.107(7) 0.103(7) 0.038(6) 0.025(6) 0.021(6)
C45A 0.111(8) 0.087(6) 0.153(9) 0.034(7) 0.026(7) -0.010(5)
C46A 0.090(6) 0.088(6) 0.095(6) 0.033(5) 0.006(5) 0.001(5)
C51A 0.062(5) 0.070(4) 0.053(4) -0.003(4) 0.011(4) 0.006(4)
O52A 0.068(3) 0.135(4) 0.061(3) -0.018(3) 0.011(3) 0.011(3)
N53A 0.063(4) 0.077(4) 0.047(3) -0.008(3) 0.013(3) 0.012(3)
C54A 0.060(5) 0.074(4) 0.051(4) -0.002(3) 0.019(3) 0.011(4)
C55A 0.067(5) 0.104(5) 0.053(4) -0.013(4) 0.011(4) 0.018(4)
C56A 0.069(5) 0.125(6) 0.069(4) -0.006(5) 0.015(4) 0.030(5)
C57A 0.072(5) 0.074(4) 0.053(4) 0.004(3) 0.014(4) 0.027(4)
C58A 0.083(6) 0.140(7) 0.060(4) -0.022(5) 0.017(4) 0.033(5)
C59A 0.076(5) 0.141(7) 0.075(5) -0.009(5) 0.014(4) 0.040(5)
C60A 0.067(5) 0.084(5) 0.041(3) 0.010(3) 0.015(3) 0.029(4)
C61A 0.084(5) 0.087(5) 0.050(4) 0.003(4) 0.019(4) 0.030(4)
C62A 0.102(6) 0.087(6) 0.086(5) 0.015(5) 0.024(5) 0.031(5)
C63A 0.120(7) 0.084(6) 0.117(7) 0.024(5) 0.047(6) 0.041(5)
C64A 0.118(7) 0.101(7) 0.099(6) 0.031(6) 0.039(6) 0.063(6)
C65A 0.211(12) 0.151(9) 0.091(6) 0.023(7) 0.009(7) 0.120(9)
C66A 0.156(9) 0.174(9) 0.074(6) 0.023(6) 0.033(6) 0.087(8)
C71A 0.091(6) 0.074(5) 0.064(4) 0.011(4) 0.035(4) 0.034(4)
C72A 0.093(6) 0.097(6) 0.065(5) 0.014(4) 0.018(4) 0.021(5)
C73A 0.076(5) 0.093(5) 0.081(5) 0.003(5) 0.018(4) 0.016(4)
C74A 0.077(5) 0.091(5) 0.051(4) 0.006(4) 0.010(4) 0.024(4)
C75A 0.087(6) 0.093(6) 0.061(4) 0.013(4) 0.012(4) 0.018(5)
C76A 0.098(6) 0.077(5) 0.069(5) 0.015(4) 0.030(4) 0.013(4)
C81A 0.077(6) 0.076(5) 0.055(4) 0.008(4) 0.013(4) 0.025(5)
C82A 0.072(6) 0.096(6) 0.119(6) -0.006(5) 0.038(5) 0.028(5)
C83A 0.070(6) 0.132(8) 0.153(8) 0.035(7) 0.054(5) 0.008(6)
C84A 0.139(10) 0.081(7) 0.109(7) 0.009(5) 0.032(6) 0.016(6)
C85A 0.102(7) 0.110(8) 0.143(8) 0.036(6) 0.055(6) 0.045(7)
C86A 0.091(6) 0.102(7) 0.107(6) 0.026(5) 0.050(5) 0.026(6)
C27A 0.094(7) 0.213(11) 0.133(8) 0.096(8) 0.060(6) 0.073(7)
C27B 0.094(7) 0.213(11) 0.133(8) 0.096(8) 0.060(6) 0.073(7)
C37A 0.151(8) 0.091(6) 0.114(6) 0.032(5) 0.052(6) 0.062(6)
C37B 0.151(8) 0.091(6) 0.114(6) 0.032(5) 0.052(6) 0.062(6)
C67A 0.157(9) 0.147(8) 0.112(7) 0.034(6) 0.051(7) 0.072(8)
C67B 0.157(9) 0.147(8) 0.112(7) 0.034(6) 0.051(7) 0.072(8)
C77A 0.087(6) 0.110(7) 0.074(5) -0.015(5) 0.007(5) 0.006(5)
C78A 0.151(9) 0.130(8) 0.150(9) -0.034(7) -0.049(7) 0.032(7)
C79A 0.082(7) 0.216(11) 0.154(9) -0.009(8) -0.001(6) 0.037(7)
C80A 0.171(12) 0.36(2) 0.114(9) 0.090(11) -0.051(8) -0.037(12)

loop_
_atom_type_symbol
_atom_type_description
_atom_type_scat_dispersion_real
_atom_type_scat_dispersion_imag
_atom_type_scat_source
C C 0.0033 0.0016 'International Tables Vol C Tables 4.2.6.8 and 6.1.1.4'
H H 0.0000 0.0000 'International Tables Vol C Tables 4.2.6.8 and 6.1.1.4'
N N 0.0061 0.0033 'International Tables Vol C Tables 4.2.6.8 and 6.1.1.4'
O O 0.0106 0.0060 'International Tables Vol C Tables 4.2.6.8 and 6.1.1.4'
Cl Cl 0.1484 0.1585 'International Tables Vol C Tables 4.2.6.8 and 6.1.1.4'

loop_
_geom_angle_atom_site_label_1
_geom_angle_atom_site_label_2
_geom_angle_atom_site_label_3
_geom_angle
O58 C57 N59 121.2(9)
O58 C57 C53 123.0(8)
N59 C57 C53 115.8(8)
N59 C60 C62 110.6(7)
C57 N59 C60 119.8(7)
C56 C51 C52 119.9(12)
C56 C51 C42 121.6(13)
C52 C51 C42 118.4(12)
C53 C52 C51 120.0(9)
C51 C56 C55 119.6(13)
C54 C53 C52 120.1(9)
C54 C53 C57 117.3(9)
C52 C53 C57 122.7(8)
C55 C54 C53 117.5(11)
O61 C62 C60 110.7(7)
C1 O61 C62 116.4(7)
N41 C40 C44 106.8(13)
C42 N41 C40 118.7(12)
O44 C42 N41 119.4(14)
O44 C42 C51 121.0(16)
N41 C42 C51 119.5(14)
C2 C1 C6 120.2(9)
C2 C1 O61 114.1(8)
C6 C1 O61 125.7(9)
C1 C2 C3 119.0(8)
C2 C3 C4 122.7(8)
C5 C4 C3 116.9(9)
C5 C4 O21 125.4(8)
C3 C4 O21 117.5(8)
C4 C5 C6 121.7(8)
C1 C6 C5 119.5(8)
C22 O21 C4 115.3(7)
O21 C22 C23 108.3(9)
O24 C23 C22 105.3(9)
C23 O24 C25 109.2(10)
C26 C25 O24 116.3(11)
C27 C26 C25 117.1(13)
C26 C27 C28 107.4(13)
O29 C28 C27 100.0(14)
C30 O29 C28 117.5(18)
O29 C30 C31 120.2(16)
O32 C31 C30 98.3(12)
C33 O32 C31 114.1(12)
C38 C33 C34 116.0(16)
C38 C33 O32 140(2)
C34 C33 O32 104.4(19)
C33 C34 C35 113.2(17)
C36 C35 C34 123.8(17)
C37 C36 O43 124(2)
C37 C36 C35 116(2)
O43 C36 C35 119.0(18)
C38 C37 C36 125(3)
C37 C38 C33 125(2)
C36 O43 C44 119.5(16)
O43 C44 C40 106.1(15)
C54 C55 C56 122.7(13)
C6A C1A C2A 119.2(6)
C3A C2A C1A 119.5(5)
C3A C2A C11A 115.0(6)
C1A C2A C11A 125.4(7)
N4A C3A C2A 121.4(6)
C3A N4A C5A 119.0(6)
C3A N4A C4A 118.9(5)
C5A N4A C4A 122.1(5)
C6A C5A N4A 122.5(6)
C5A C6A C1A 118.5(5)
C5A C6A C51A 116.9(5)
C1A C6A C51A 124.6(6)
O12A C11A N13A 124.4(5)
O12A C11A C2A 119.0(7)
N13A C11A C2A 116.6(6)
C11A N13A C14A 126.7(5)
C19A C14A C15A 118.3(5)
C19A C14A N13A 119.0(5)
C15A C14A N13A 122.7(6)
C16A C15A C14A 119.3(6)
C15A C16A C17A 123.1(6)
C16A C17A C18A 116.8(6)
C16A C17A C20A 119.5(5)
C18A C17A C20A 123.7(6)
C19A C18A C17A 120.4(6)
C18A C19A C14A 121.9(6)
C41A C20A C21A 105.5(5)
C41A C20A C17A 111.7(5)
C21A C20A C17A 112.7(5)
C41A C20A C31A 111.5(5)
C21A C20A C31A 112.3(5)
C17A C20A C31A 103.4(5)
C26A C21A C22A 117.0(7)
C26A C21A C20A 120.4(7)
C22A C21A C20A 122.6(7)
C23A C22A C21A 120.7(8)
C24A C23A C22A 122.6(9)
C23A C24A C25A 117.0(10)
C23A C24A C27B 123.3(12)
C25A C24A C27B 119.7(11)
C23A C24A C27A 123.3(12)
C25A C24A C27A 119.7(11)
C27B C24A C27A 0.0(12)
C26A C25A C24A 120.7(9)
C21A C26A C25A 121.8(8)
C32A C31A C36A 115.5(6)
C32A C31A C20A 118.8(6)
C36A C31A C20A 125.7(6)
C33A C32A C31A 121.8(6)
C34A C33A C32A 124.2(7)
C33A C34A C35A 113.8(6)
C33A C34A C37B 125.4(7)
C35A C34A C37B 120.7(6)
C33A C34A C37A 125.4(7)
C35A C34A C37A 120.7(6)
C37B C34A C37A 0.0(12)
C36A C35A C34A 124.1(6)
C35A C36A C31A 120.5(7)
C46A C41A C42A 115.1(7)
C46A C41A C20A 124.4(6)
C42A C41A C20A 120.5(6)
C43A C42A C41A 122.9(7)
C44A C43A C42A 120.6(8)
C43A C44A C45A 118.2(9)
C44A C45A C46A 123.0(8)
C45A C46A C41A 120.2(7)
O52A C51A N53A 124.4(6)
O52A C51A C6A 118.9(7)
N53A C51A C6A 116.7(5)
C51A N53A C54A 127.4(5)
C59A C54A C55A 117.4(6)
C59A C54A N53A 124.3(7)
C55A C54A N53A 118.2(5)
C56A C55A C54A 120.9(6)
C55A C56A C57A 124.0(7)
C56A C57A C58A 113.2(6)
C56A C57A C60A 121.3(6)
C58A C57A C60A 125.5(5)
C59A C58A C57A 123.9(6)
C54A C59A C58A 120.4(7)
C81A C60A C71A 111.1(6)
C81A C60A C61A 108.2(6)
C71A C60A C61A 108.2(5)
C81A C60A C57A 108.6(5)
C71A C60A C57A 110.4(5)
C61A C60A C57A 110.3(5)
C62A C61A C66A 112.0(8)
C62A C61A C60A 121.3(6)
C66A C61A C60A 126.5(7)
C61A C62A C63A 123.4(8)
C64A C63A C62A 121.3(8)
C65A C64A C63A 117.5(8)
C65A C64A C67B 120.1(8)
C63A C64A C67B 122.0(8)
C65A C64A C67A 120.1(8)
C63A C64A C67A 122.0(8)
C67B C64A C67A 0.0(12)
C64A C65A C66A 122.1(9)
C65A C66A C61A 122.5(8)
C76A C71A C72A 115.7(7)
C76A C71A C60A 124.0(7)
C72A C71A C60A 120.3(7)
C73A C72A C71A 121.1(7)
C74A C73A C72A 122.3(7)
C75A C74A C73A 115.9(6)
C75A C74A C77A 123.6(8)
C73A C74A C77A 120.4(8)
C74A C75A C76A 122.5(7)
C71A C76A C75A 122.5(7)
C82A C81A C86A 115.9(8)
C82A C81A C60A 126.5(7)
C86A C81A C60A 117.6(7)
C81A C82A C83A 120.5(8)
C84A C83A C82A 121.4(9)
C85A C84A C83A 117.9(10)
C84A C85A C86A 121.4(9)
C85A C86A C81A 122.8(8)
C29A C27A C30A 116.4(10)
C29A C27A C24A 111.6(9)
C30A C27A C24A 111.1(8)
C29A C27A C28A 105.2(9)
C30A C27A C28A 102.4(8)
C24A C27A C28A 109.4(9)
C28B C27B C29B 121.1(12)
C28B C27B C24A 113.7(12)
C29B C27B C24A 108.9(11)
C28B C27B C30B 103.8(10)
C29B C27B C30B 104.9(11)
C24A C27B C30B 102.0(11)
C39A C37A C34A 119.0(12)
C39A C37A C38A 114.3(12)
C34A C37A C38A 107.8(9)
C39A C37A C40A 109.2(11)
C34A C37A C40A 107.5(10)
C38A C37A C40A 96.6(12)
C40B C37B C38B 126.1(12)
C40B C37B C34A 118.7(10)
C38B C37B C34A 112.6(9)
C40B C37B C39B 94.4(10)
C38B C37B C39B 93.1(10)
C34A C37B C39B 98.8(9)
C69A C67A C64A 112.0(11)
C69A C67A C70A 111.3(11)
C64A C67A C70A 110.3(10)
C69A C67A C68A 110.9(12)
C64A C67A C68A 107.1(10)
C70A C67A C68A 104.9(11)
C64A C67B C68B 112.4(8)
C64A C67B C70B 111.3(9)
C68B C67B C70B 109.3(9)
C64A C67B C69B 109.4(8)
C68B C67B C69B 106.5(9)
C70B C67B C69B 107.7(9)
C74A C77A C78A 112.0(8)
C74A C77A C80A 111.6(8)
C78A C77A C80A 112.1(9)
C74A C77A C79A 108.4(6)
C78A C77A C79A 104.7(8)
C80A C77A C79A 107.7(10)
O702 C701 C700 110.5(17)
O802 C801 C800 109.7(16)
O902 C901 C900 111.7(18)

loop_
_geom_bond_atom_site_label_1
_geom_bond_atom_site_label_2
_geom_bond_distance
C57 O58 1.221(9)
C57 N59 1.353(9)
C57 C53 1.484(11)
C60 N59 1.451(10)
C60 C62 1.523(11)
C51 C56 1.361(14)
C51 C52 1.382(12)
C51 C42 1.498(16)
C52 C53 1.400(10)
C56 C55 1.378(15)
C53 C54 1.397(10)
C54 C55 1.367(14)
C62 O61 1.424(9)
O61 C1 1.391(9)
C40 N41 1.418(14)
C40 C44 1.515(18)
N41 C42 1.305(15)
C42 O44 1.255(14)
C1 C2 1.367(10)
C1 C6 1.371(10)
C2 C3 1.381(11)
C3 C4 1.391(10)
C4 C5 1.358(10)
C4 O21 1.405(9)
C5 C6 1.405(10)
O21 C22 1.399(9)
C22 C23 1.470(13)
C23 O24 1.383(10)
O24 C25 1.418(11)
C25 C26 1.423(12)
C26 C27 1.238(9)
C27 C28 1.543(16)
C28 O29 1.470(16)
O29 C30 1.234(15)
C30 C31 1.591(14)
C31 O32 1.481(13)
O32 C33 1.430(15)
C33 C38 1.44(2)
C33 C34 1.432(19)
C34 C35 1.475(17)
C35 C36 1.37(2)
C36 C37 1.33(2)
C36 O43 1.34(2)
C37 C38 1.21(3)
O43 C44 1.454(15)
C1A C6A 1.406(8)
C1A C2A 1.411(8)
C2A C3A 1.381(8)
C2A C11A 1.509(8)
C3A N4A 1.366(7)
N4A C5A 1.374(7)
N4A C4A 1.474(8)
C5A C6A 1.377(8)
C6A C51A 1.490(8)
C11A O12A 1.210(7)
C11A N13A 1.368(8)
N13A C14A 1.440(7)
C14A C19A 1.387(8)
C14A C15A 1.391(8)
C15A C16A 1.370(8)
C16A C17A 1.391(9)
C17A C18A 1.398(8)
C17A C20A 1.560(8)
C18A C19A 1.371(8)
C20A C41A 1.530(9)
C20A C21A 1.545(9)
C20A C31A 1.567(8)
C21A C26A 1.365(9)
C21A C22A 1.412(10)
C22A C23A 1.395(11)
C23A C24A 1.349(12)
C24A C25A 1.414(12)
C24A C27B 1.598(12)
C24A C27A 1.598(12)
C25A C26A 1.404(11)
C31A C32A 1.389(9)
C31A C36A 1.408(9)
C32A C33A 1.388(9)
C33A C34A 1.358(9)
C34A C35A 1.405(9)
C34A C37B 1.551(9)
C34A C37A 1.551(9)
C35A C36A 1.382(9)
C41A C46A 1.395(9)
C41A C42A 1.426(9)
C42A C43A 1.374(9)
C43A C44A 1.353(11)
C44A C45A 1.370(11)
C45A C46A 1.390(11)
C51A O52A 1.224(7)
C51A N53A 1.358(8)
N53A C54A 1.419(7)
C54A C59A 1.366(8)
C54A C55A 1.388(9)
C55A C56A 1.351(9)
C56A C57A 1.391(8)
C57A C58A 1.396(9)
C57A C60A 1.566(8)
C58A C59A 1.373(9)
C60A C81A 1.531(9)
C60A C71A 1.544(9)
C60A C61A 1.558(9)
C61A C62A 1.397(9)
C61A C66A 1.420(10)
C62A C63A 1.396(10)
C63A C64A 1.352(10)
C64A C65A 1.334(11)
C64A C67B 1.535(11)
C64A C67A 1.535(11)
C65A C66A 1.394(11)
C71A C76A 1.377(9)
C71A C72A 1.412(9)
C72A C73A 1.392(9)
C73A C74A 1.392(10)
C74A C75A 1.373(9)
C74A C77A 1.516(10)
C75A C76A 1.388(9)
C81A C82A 1.387(10)
C81A C86A 1.416(10)
C82A C83A 1.412(11)
C83A C84A 1.398(11)
C84A C85A 1.354(11)
C85A C86A 1.372(11)
C27A C29A 1.500(12)
C27A C30A 1.504(12)
C27A C28A 1.651(12)
C27B C28B 1.455(14)
C27B C29B 1.496(14)
C27B C30B 1.691(14)
C37A C39A 1.446(15)
C37A C38A 1.593(15)
C37A C40A 1.621(15)
C37B C40B 1.463(13)
C37B C38B 1.528(13)
C37B C39B 1.736(15)
C67A C69A 1.517(14)
C67A C70A 1.565(14)
C67A C68A 1.592(14)
C67B C68B 1.541(12)
C67B C70B 1.552(12)
C67B C69B 1.573(11)
C77A C78A 1.529(11)
C77A C80A 1.534(13)
C77A C79A 1.546(11)
C700 C701 1.513(17)
C701 O702 1.398(17)
C800 C801 1.467(18)
C801 O802 1.418(16)
O902 C901 1.372(18)
C901 C900 1.555(19)
O601 C600 1.5061
O851 C850 1.46(4)
O951 C950 1.28(2)
